data_1501667
loop_
_publ_author_name
'Bollini, Mariela'
'Domaoal, Robert A.'
'Thakur, Vinay V.'
'Gallardo-Macias, Ricardo'
'Spasov, Krasimir A.'
'Anderson, Karen S.'
'Jorgensen, William L.'

_publ_section_title
;
 Computationally-guided optimization of a docking hit to yield catechol
 diethers as potent anti-HIV agents.
;
_journal_issue 24
_journal_name_full 'Journal of medicinal chemistry'
_journal_page_first 8582
_journal_page_last 8591
_journal_paper_doi 10.1021/jm201134m
_journal_volume 54
_journal_year 2011
_chemical_formula_moiety 'C24 H21 Cl N4 O6 '
_chemical_formula_sum 'C24 H21 Cl N4 O6'
_chemical_formula_weight 496.91
_space_group_IT_number 2
_symmetry_cell_setting triclinic
_symmetry_Int_Tables_number 2
_symmetry_space_group_name_Hall '-P 1'
_symmetry_space_group_name_H-M 'P -1'
_cell_angle_alpha 110.172(3)
_cell_angle_beta 103.140(3)
_cell_angle_gamma 105.713(3)
_cell_formula_units_Z 2
_cell_length_a 9.0566(11)
_cell_length_b 12.7489(16)
_cell_length_c 12.9111(16)
_cell_measurement_reflns_used 9621
_cell_measurement_temperature 223.1
_cell_measurement_theta_max 27.5
_cell_measurement_theta_min 3.0
_cell_volume 1259.3(3)
_computing_cell_refinement PROCESS-AUTO
_computing_data_collection PROCESS-AUTO
_computing_data_reduction CrystalStructure
_computing_publication_material 'CrystalStructure 3.8'
_computing_structure_refinement SHELXL
_computing_structure_solution SIR92
_diffrn_ambient_temperature 223
_diffrn_detector_area_resol_mean 6.85
_diffrn_measured_fraction_theta_full 0.992
_diffrn_measured_fraction_theta_max 0.992
_diffrn_measurement_device_type 'Rigaku SCXmini'
_diffrn_measurement_method \w
_diffrn_radiation_type 'Mo K\a'
_diffrn_radiation_wavelength 0.71075
_diffrn_reflns_av_R_equivalents 0.040
_diffrn_reflns_limit_h_max 11
_diffrn_reflns_limit_h_min -11
_diffrn_reflns_limit_k_max 16
_diffrn_reflns_limit_k_min -16
_diffrn_reflns_limit_l_max 16
_diffrn_reflns_limit_l_min -16
_diffrn_reflns_number 13000
_diffrn_reflns_theta_full 27.48
_diffrn_reflns_theta_max 27.48
_exptl_absorpt_coefficient_mu 0.197
_exptl_absorpt_correction_T_max 0.961
_exptl_absorpt_correction_T_min 0.785
_exptl_absorpt_correction_type multi-scan
_exptl_absorpt_process_details 'Jacobson, R. (1998) Private communication'
_exptl_crystal_colour Colorless
_exptl_crystal_density_diffrn 1.310
_exptl_crystal_density_method 'not measured'
_exptl_crystal_description Rod
_exptl_crystal_F_000 516.00
_exptl_crystal_size_max 0.40
_exptl_crystal_size_mid 0.20
_exptl_crystal_size_min 0.20
_refine_diff_density_max 0.40
_refine_diff_density_min -0.36
_refine_ls_extinction_method none
_refine_ls_goodness_of_fit_ref 1.028
_refine_ls_hydrogen_treatment refall
_refine_ls_number_parameters 321
_refine_ls_number_reflns 5733
_refine_ls_R_factor_gt 0.0794
_refine_ls_shift/su_max 0.0000
_refine_ls_structure_factor_coef Fsqd
_refine_ls_weighting_details 'w = 1/[\s^2^(Fo^2^)+(0.0900P)^2^+0.5408P] where P=(Fo^2^+2Fc^2^)/3'
_refine_ls_weighting_scheme calc
_refine_ls_wR_factor_ref 0.2198
_reflns_number_gt 2940
_reflns_number_total 5733
_reflns_threshold_expression F^2^>2.0\s(F^2^)
_cod_data_source_file jm201134m_si_001.cif
_cod_data_source_block Cmpd_20
_cod_original_formula_sum 'C24 H21 Cl N4 O6 '
_cod_database_code 1501667

loop_
_symmetry_equiv_pos_site_id
_symmetry_equiv_pos_as_xyz
1 +X,+Y,+Z
2 -X,-Y,-Z

loop_
_atom_site_label
_atom_site_type_symbol
_atom_site_fract_x
_atom_site_fract_y
_atom_site_fract_z
_atom_site_U_iso_or_equiv
_atom_site_adp_type
_atom_site_occupancy
_atom_site_symmetry_multiplicity
_atom_site_calc_flag
_atom_site_refinement_flags
Cl(1) Cl 0.57417(17) 0.35737(15) 1.11698(11) 0.1221(5) Uani 1.00 1 d .
O(1) O 0.8720(2) 0.48050(19) 0.8627(2) 0.0617(6) Uani 1.00 1 d .
O(2) O 0.6756(2) 0.27572(18) 0.6676(2) 0.0572(5) Uani 1.00 1 d .
O(3) O 0.8145(2) 0.01726(19) 0.4642(2) 0.0641(6) Uani 1.00 1 d .
O(4) O 1.3216(2) 0.3108(2) 0.6047(2) 0.0819(8) Uani 1.00 1 d .
O(5) O 0.8938(7) 0.0945(6) 0.8827(5) 0.232(3) Uani 1.00 1 d .
O(6) O 0.7278(7) -0.0404(6) 0.7172(5) 0.192(2) Uani 1.00 1 d .
N(1) N 0.3829(3) 0.5920(3) 0.5782(3) 0.0841(10) Uani 1.00 1 d .
N(2) N 1.2151(4) 0.8751(4) 0.7703(3) 0.1146(14) Uani 1.00 1 d .
N(3) N 0.8316(2) 0.2098(2) 0.5081(2) 0.0480(6) Uani 1.00 1 d .
N(4) N 1.0666(3) 0.1679(2) 0.5345(2) 0.0571(7) Uani 1.00 1 d .
C(1) C 0.8413(3) 0.5479(2) 0.8040(2) 0.0507(7) Uani 1.00 1 d .
C(2) C 0.6862(3) 0.5354(2) 0.7423(2) 0.0508(7) Uani 1.00 1 d .
C(3) C 0.6715(3) 0.6112(2) 0.6894(2) 0.0558(8) Uani 1.00 1 d .
C(4) C 0.8072(4) 0.6988(3) 0.6946(3) 0.0655(9) Uani 1.00 1 d .
C(5) C 0.9610(4) 0.7084(3) 0.7554(3) 0.0648(9) Uani 1.00 1 d .
C(6) C 0.9793(3) 0.6343(3) 0.8103(3) 0.0603(8) Uani 1.00 1 d .
C(7) C 0.5095(4) 0.5991(3) 0.6262(3) 0.0647(9) Uani 1.00 1 d .
C(8) C 1.1054(4) 0.8010(4) 0.7637(3) 0.0828(11) Uani 1.00 1 d .
C(9) C 0.7395(3) 0.3958(2) 0.8667(3) 0.0546(8) Uani 1.00 1 d .
C(10) C 0.7175(4) 0.4177(3) 0.9733(3) 0.0682(9) Uani 1.00 1 d .
C(11) C 0.5978(4) 0.3312(3) 0.9818(3) 0.0734(10) Uani 1.00 1 d .
C(12) C 0.5003(4) 0.2237(3) 0.8844(3) 0.0736(10) Uani 1.00 1 d .
C(13) C 0.5217(3) 0.2026(3) 0.7779(3) 0.0616(8) Uani 1.00 1 d .
C(14) C 0.6423(3) 0.2877(2) 0.7677(3) 0.0530(7) Uani 1.00 1 d .
C(15) C 0.5903(3) 0.1602(2) 0.5671(2) 0.0558(8) Uani 1.00 1 d .
C(16) C 0.6521(3) 0.1709(2) 0.4710(2) 0.0521(7) Uani 1.00 1 d .
C(17) C 0.8986(3) 0.1248(2) 0.5004(2) 0.0511(7) Uani 1.00 1 d .
C(18) C 1.1737(3) 0.2865(3) 0.5778(3) 0.0587(8) Uani 1.00 1 d .
C(19) C 1.0924(3) 0.3696(3) 0.5859(3) 0.0639(9) Uani 1.00 1 d .
C(20) C 0.9294(3) 0.3298(2) 0.5512(3) 0.0578(8) Uani 1.00 1 d .
C(21) C 0.6698(9) -0.0394(7) 0.8868(7) 0.175(3) Uani 1.00 1 d .
C(22) C 0.7669(10) 0.0033(7) 0.8228(8) 0.148(2) Uani 1.00 1 d .
C(23) C 1.0119(16) 0.1252(11) 0.8170(14) 0.282(7) Uani 1.00 1 d .
C(24) C 1.0628(15) 0.2337(9) 0.8523(9) 0.217(4) Uani 1.00 1 d .
H(1) H 0.5924 0.4761 0.7365 0.061 Uiso 1.00 1 c R
H(2) H 0.7950 0.7499 0.6581 0.079 Uiso 1.00 1 c R
H(3) H 1.0846 0.6425 0.8518 0.072 Uiso 1.00 1 c R
H(4) H 0.7840 0.4913 1.0398 0.082 Uiso 1.00 1 c R
H(5) H 0.4191 0.1646 0.8905 0.088 Uiso 1.00 1 c R
H(6) H 0.4534 0.1295 0.7113 0.074 Uiso 1.00 1 c R
H(7) H 0.4716 0.1401 0.5422 0.067 Uiso 1.00 1 c R
H(8) H 0.6130 0.0968 0.5862 0.067 Uiso 1.00 1 c R
H(9) H 0.6012 0.0924 0.4016 0.062 Uiso 1.00 1 c R
H(10) H 0.6194 0.2293 0.4482 0.062 Uiso 1.00 1 c R
H(11) H 1.1545 0.4527 0.6159 0.077 Uiso 1.00 1 c R
H(12) H 0.8792 0.3860 0.5564 0.069 Uiso 1.00 1 c R
H(13) H 0.7065 -0.0956 0.9094 0.210 Uiso 1.00 1 c R
H(14) H 0.5549 -0.0797 0.8365 0.210 Uiso 1.00 1 c R
H(15) H 0.6834 0.0289 0.9570 0.210 Uiso 1.00 1 c R
H(16) H 1.1026 0.0987 0.8347 0.338 Uiso 1.00 1 c R
H(17) H 0.9530 0.0852 0.7315 0.338 Uiso 1.00 1 c R
H(18) H 0.9886 0.2551 0.8042 0.260 Uiso 1.00 1 c R
H(19) H 1.1707 0.2621 0.8475 0.260 Uiso 1.00 1 c R
H(20) H 1.0702 0.2709 0.9337 0.260 Uiso 1.00 1 c R
H(4A) H 1.108(3) 0.114(2) 0.534(2) 0.043(8) Uiso 1.00 1 c .

loop_
_atom_site_aniso_label
_atom_site_aniso_U_11
_atom_site_aniso_U_22
_atom_site_aniso_U_33
_atom_site_aniso_U_12
_atom_site_aniso_U_13
_atom_site_aniso_U_23
Cl(1) 0.1008(9) 0.1631(13) 0.0841(8) 0.0279(8) 0.0446(7) 0.0431(8)
O(1) 0.0378(11) 0.0559(13) 0.0785(15) 0.0092(10) 0.0036(10) 0.0323(12)
O(2) 0.0459(12) 0.0454(12) 0.0694(14) 0.0100(9) 0.0201(10) 0.0187(10)
O(3) 0.0401(11) 0.0446(13) 0.0969(17) 0.0138(9) 0.0140(11) 0.0273(11)
O(4) 0.0340(12) 0.0703(16) 0.127(2) 0.0133(11) 0.0159(13) 0.0401(15)
O(5) 0.148(4) 0.211(6) 0.194(5) -0.045(4) -0.002(4) 0.055(4)
O(6) 0.170(4) 0.220(6) 0.154(4) 0.069(4) 0.026(4) 0.072(4)
N(1) 0.0573(19) 0.085(2) 0.124(2) 0.0295(17) 0.0193(19) 0.068(2)
N(2) 0.078(2) 0.118(3) 0.124(3) -0.008(2) 0.026(2) 0.067(2)
N(3) 0.0376(12) 0.0436(14) 0.0596(15) 0.0151(11) 0.0132(11) 0.0219(11)
N(4) 0.0388(14) 0.0494(16) 0.081(2) 0.0205(12) 0.0156(13) 0.0268(14)
C(1) 0.0412(16) 0.0437(16) 0.0530(18) 0.0105(13) 0.0092(13) 0.0143(14)
C(2) 0.0406(16) 0.0458(17) 0.0603(19) 0.0146(13) 0.0157(14) 0.0194(15)
C(3) 0.0483(18) 0.0556(19) 0.0569(19) 0.0196(15) 0.0119(15) 0.0214(16)
C(4) 0.065(2) 0.065(2) 0.067(2) 0.0206(18) 0.0228(18) 0.0334(18)
C(5) 0.054(2) 0.062(2) 0.061(2) 0.0051(16) 0.0179(17) 0.0224(17)
C(6) 0.0432(17) 0.058(2) 0.063(2) 0.0100(15) 0.0092(15) 0.0209(17)
C(7) 0.057(2) 0.062(2) 0.081(2) 0.0215(17) 0.0200(19) 0.0414(19)
C(8) 0.065(2) 0.090(2) 0.080(2) 0.008(2) 0.018(2) 0.043(2)
C(9) 0.0373(16) 0.0560(19) 0.070(2) 0.0179(14) 0.0111(15) 0.0315(17)
C(10) 0.056(2) 0.071(2) 0.064(2) 0.0242(18) 0.0082(17) 0.0228(19)
C(11) 0.052(2) 0.094(2) 0.076(2) 0.026(2) 0.0246(19) 0.039(2)
C(12) 0.052(2) 0.081(2) 0.090(2) 0.0189(19) 0.029(2) 0.040(2)
C(13) 0.0466(18) 0.0546(19) 0.078(2) 0.0135(15) 0.0238(17) 0.0254(17)
C(14) 0.0391(16) 0.0510(18) 0.066(2) 0.0199(14) 0.0157(15) 0.0223(16)
C(15) 0.0353(15) 0.0440(17) 0.075(2) 0.0111(13) 0.0153(15) 0.0175(16)
C(16) 0.0343(15) 0.0513(18) 0.0646(19) 0.0163(13) 0.0095(14) 0.0236(15)
C(17) 0.0398(16) 0.0486(18) 0.0623(19) 0.0180(14) 0.0141(14) 0.0230(15)
C(18) 0.0416(18) 0.0546(19) 0.073(2) 0.0130(15) 0.0154(16) 0.0273(17)
C(19) 0.0461(18) 0.0484(18) 0.087(2) 0.0118(15) 0.0175(17) 0.0273(17)
C(20) 0.0496(18) 0.0451(18) 0.078(2) 0.0184(14) 0.0202(16) 0.0266(16)
C(21) 0.149(6) 0.174(7) 0.176(7) 0.013(5) 0.055(5) 0.086(5)
C(22) 0.129(5) 0.137(6) 0.129(5) 0.039(4) -0.007(5) 0.046(5)
C(23) 0.268(13) 0.201(12) 0.42(2) 0.061(11) 0.196(14) 0.155(14)
C(24) 0.315(14) 0.163(8) 0.219(9) 0.115(9) 0.129(9) 0.093(7)

loop_
_atom_type_symbol
_atom_type_description
_atom_type_scat_dispersion_real
_atom_type_scat_dispersion_imag
_atom_type_scat_source
Cl Cl 0.148 0.159
;
International Tables for Crystallography
(1992, Vol. C, Tables 4.2.6.8 and 6.1.1.4)
;
O O 0.011 0.006
;
International Tables for Crystallography
(1992, Vol. C, Tables 4.2.6.8 and 6.1.1.4)
;
N N 0.006 0.003
;
International Tables for Crystallography
(1992, Vol. C, Tables 4.2.6.8 and 6.1.1.4)
;
C C 0.003 0.002
;
International Tables for Crystallography
(1992, Vol. C, Tables 4.2.6.8 and 6.1.1.4)
;
H H 0.000 0.000
;
International Tables for Crystallography
(1992, Vol. C, Table 6.1.1.4)
;

loop_
_geom_angle_atom_site_label_1
_geom_angle_atom_site_label_2
_geom_angle_atom_site_label_3
_geom_angle
_geom_angle_publ_flag
C(1) O(1) C(9) 119.2(2) yes
C(14) O(2) C(15) 117.2(2) yes
C(22) O(5) C(23) 115.8(8) yes
C(16) N(3) C(17) 118.7(2) yes
C(16) N(3) C(20) 120.4(2) yes
C(17) N(3) C(20) 120.9(2) yes
C(17) N(4) C(18) 127.6(3) yes
O(1) C(1) C(2) 124.5(2) yes
O(1) C(1) C(6) 115.4(2) yes
C(2) C(1) C(6) 120.1(3) yes
C(1) C(2) C(3) 119.0(3) yes
C(2) C(3) C(4) 122.3(3) yes
C(2) C(3) C(7) 119.0(3) yes
C(4) C(3) C(7) 118.7(3) yes
C(3) C(4) C(5) 117.6(4) yes
C(4) C(5) C(6) 121.3(3) yes
C(4) C(5) C(8) 118.7(4) yes
C(6) C(5) C(8) 120.1(3) yes
C(1) C(6) C(5) 119.7(3) yes
N(1) C(7) C(3) 178.6(3) yes
N(2) C(8) C(5) 178.1(5) yes
O(1) C(9) C(10) 118.6(2) yes
O(1) C(9) C(14) 120.4(3) yes
C(10) C(9) C(14) 120.8(3) yes
C(9) C(10) C(11) 119.6(2) yes
Cl(1) C(11) C(10) 119.5(2) yes
Cl(1) C(11) C(12) 120.3(3) yes
C(10) C(11) C(12) 120.1(4) yes
C(11) C(12) C(13) 120.1(4) yes
C(12) C(13) C(14) 120.7(2) yes
O(2) C(14) C(9) 115.7(3) yes
O(2) C(14) C(13) 125.7(2) yes
C(9) C(14) C(13) 118.6(3) yes
O(2) C(15) C(16) 106.3(2) yes
N(3) C(16) C(15) 112.2(2) yes
O(3) C(17) N(3) 122.4(2) yes
O(3) C(17) N(4) 122.5(3) yes
N(3) C(17) N(4) 115.1(2) yes
O(4) C(18) N(4) 119.9(3) yes
O(4) C(18) C(19) 127.0(3) yes
N(4) C(18) C(19) 113.1(2) yes
C(18) C(19) C(20) 120.4(3) yes
N(3) C(20) C(19) 122.7(3) yes
O(5) C(22) O(6) 118.7(10) yes
O(5) C(22) C(21) 116.5(8) yes
O(6) C(22) C(21) 124.7(6) yes
O(5) C(23) C(24) 106.0(13) yes
C(17) N(4) H(4A) 114.2(17) no
C(18) N(4) H(4A) 118.0(17) no
C(1) C(2) H(1) 120.5 no
C(3) C(2) H(1) 120.5 no
C(3) C(4) H(2) 121.2 no
C(5) C(4) H(2) 121.2 no
C(1) C(6) H(3) 120.1 no
C(5) C(6) H(3) 120.1 no
C(9) C(10) H(4) 120.2 no
C(11) C(10) H(4) 120.2 no
C(11) C(12) H(5) 120.0 no
C(13) C(12) H(5) 120.0 no
C(12) C(13) H(6) 119.6 no
C(14) C(13) H(6) 119.6 no
O(2) C(15) H(7) 110.5 no
O(2) C(15) H(8) 110.5 no
C(16) C(15) H(7) 110.5 no
C(16) C(15) H(8) 110.5 no
H(7) C(15) H(8) 108.7 no
N(3) C(16) H(9) 109.2 no
N(3) C(16) H(10) 109.2 no
C(15) C(16) H(9) 109.2 no
C(15) C(16) H(10) 109.2 no
H(9) C(16) H(10) 107.9 no
C(18) C(19) H(11) 119.8 no
C(20) C(19) H(11) 119.8 no
N(3) C(20) H(12) 118.6 no
C(19) C(20) H(12) 118.6 no
C(22) C(21) H(13) 109.5 no
C(22) C(21) H(14) 109.5 no
C(22) C(21) H(15) 109.5 no
H(13) C(21) H(14) 109.5 no
H(13) C(21) H(15) 109.5 no
H(14) C(21) H(15) 109.5 no
O(5) C(23) H(16) 110.5 no
O(5) C(23) H(17) 110.5 no
C(24) C(23) H(16) 110.5 no
C(24) C(23) H(17) 110.5 no
H(16) C(23) H(17) 108.7 no
C(23) C(24) H(18) 109.5 no
C(23) C(24) H(19) 109.5 no
C(23) C(24) H(20) 109.5 no
H(18) C(24) H(19) 109.5 no
H(18) C(24) H(20) 109.5 no
H(19) C(24) H(20) 109.5 no

loop_
_geom_bond_atom_site_label_1
_geom_bond_atom_site_label_2
_geom_bond_distance
_geom_bond_publ_flag
Cl(1) C(11) 1.735(4) yes
O(1) C(1) 1.368(4) yes
O(1) C(9) 1.404(4) yes
O(2) C(14) 1.360(4) yes
O(2) C(15) 1.435(3) yes
O(3) C(17) 1.228(3) yes
O(4) C(18) 1.224(4) yes
O(5) C(22) 1.234(8) yes
O(5) C(23) 1.56(2) yes
O(6) C(22) 1.201(11) yes
N(1) C(7) 1.136(5) yes
N(2) C(8) 1.133(6) yes
N(3) C(16) 1.471(3) yes
N(3) C(17) 1.364(4) yes
N(3) C(20) 1.374(3) yes
N(4) C(17) 1.374(4) yes
N(4) C(18) 1.384(4) yes
C(1) C(2) 1.384(4) yes
C(1) C(6) 1.388(4) yes
C(2) C(3) 1.379(5) yes
C(3) C(4) 1.389(5) yes
C(3) C(7) 1.446(5) yes
C(4) C(5) 1.385(5) yes
C(5) C(6) 1.384(6) yes
C(5) C(8) 1.459(5) yes
C(9) C(10) 1.380(6) yes
C(9) C(14) 1.388(3) yes
C(10) C(11) 1.376(6) yes
C(11) C(12) 1.375(4) yes
C(12) C(13) 1.377(6) yes
C(13) C(14) 1.382(5) yes
C(15) C(16) 1.504(5) yes
C(18) C(19) 1.434(5) yes
C(19) C(20) 1.332(4) yes
C(21) C(22) 1.461(15) yes
C(23) C(24) 1.206(17) yes
N(4) H(4A) 0.87(3) no
C(2) H(1) 0.940 no
C(4) H(2) 0.940 no
C(6) H(3) 0.940 no
C(10) H(4) 0.940 no
C(12) H(5) 0.940 no
C(13) H(6) 0.940 no
C(15) H(7) 0.980 no
C(15) H(8) 0.980 no
C(16) H(9) 0.980 no
C(16) H(10) 0.980 no
C(19) H(11) 0.940 no
C(20) H(12) 0.940 no
C(21) H(13) 0.970 no
C(21) H(14) 0.970 no
C(21) H(15) 0.970 no
C(23) H(16) 0.980 no
C(23) H(17) 0.980 no
C(24) H(18) 0.970 no
C(24) H(19) 0.970 no
C(24) H(20) 0.970 no

loop_
_geom_contact_atom_site_label_1
_geom_contact_atom_site_label_2
_geom_contact_distance
_geom_contact_site_symmetry_2
Cl(1) C(2) 3.566(4) 2_667
Cl(1) C(7) 3.461(4) 2_667
O(1) O(1) 3.552(3) 2_767
O(1) C(10) 3.450(3) 2_767
O(2) O(4) 3.314(3) 1_455
O(3) O(3) 3.466(3) 2_756
O(3) N(4) 2.852(4) 2_756
O(3) C(13) 3.450(3) 2_656
O(3) C(15) 3.595(3) 2_656
O(3) C(17) 3.581(4) 2_756
O(4) O(2) 3.314(3) 1_655
O(4) C(2) 3.311(3) 1_655
O(4) C(7) 3.490(5) 1_655
O(4) C(13) 3.439(5) 1_655
O(4) C(14) 3.327(4) 1_655
O(4) C(15) 3.503(4) 1_655
O(6) C(4) 3.517(9) 1_545
O(6) C(16) 3.290(6) 2_656
N(1) C(3) 3.354(4) 2_666
N(1) C(7) 3.445(5) 2_666
N(1) C(16) 3.375(5) 2_666
N(1) C(19) 3.354(5) 1_455
N(1) C(20) 3.509(5) 2_666
N(2) N(3) 3.263(5) 2_766
N(2) C(16) 3.510(6) 2_766
N(2) C(17) 3.412(6) 2_766
N(3) N(2) 3.263(5) 2_766
N(4) O(3) 2.852(4) 2_756
C(2) Cl(1) 3.566(4) 2_667
C(2) O(4) 3.311(3) 1_455
C(3) N(1) 3.354(4) 2_666
C(4) O(6) 3.517(9) 1_565
C(7) Cl(1) 3.461(4) 2_667
C(7) O(4) 3.490(5) 1_455
C(7) N(1) 3.445(5) 2_666
C(7) C(7) 3.296(5) 2_666
C(10) O(1) 3.450(3) 2_767
C(13) O(3) 3.450(3) 2_656
C(13) O(4) 3.439(5) 1_455
C(14) O(4) 3.327(4) 1_455
C(15) O(3) 3.595(3) 2_656
C(15) O(4) 3.503(4) 1_455
C(15) C(15) 3.546(4) 2_656
C(16) O(6) 3.290(6) 2_656
C(16) N(1) 3.375(5) 2_666
C(16) N(2) 3.510(6) 2_766
C(17) O(3) 3.581(4) 2_756
C(17) N(2) 3.412(6) 2_766
C(19) N(1) 3.354(5) 1_655
C(20) N(1) 3.509(5) 2_666
Cl(1) H(1) 3.259 2_667
Cl(1) H(3) 3.023 2_767
Cl(1) H(11) 3.311 2_767
Cl(1) H(13) 3.455 2_657
O(1) H(4) 2.953 2_767
O(1) H(18) 3.233 .
O(1) H(20) 3.156 2_767
O(2) H(18) 3.108 .
O(3) H(6) 2.576 2_656
O(3) H(7) 2.778 2_656
O(3) H(8) 3.561 2_656
O(3) H(17) 3.101 .
O(3) H(4A) 1.99(3) 2_756
O(4) H(1) 2.486 1_655
O(4) H(2) 3.057 2_766
O(4) H(6) 3.407 1_655
O(4) H(7) 2.850 1_655
O(6) H(2) 2.790 1_545
O(6) H(7) 3.027 2_656
O(6) H(8) 3.038 .
O(6) H(9) 2.797 2_656
O(6) H(10) 3.089 2_656
N(1) H(10) 2.421 2_666
N(1) H(11) 2.596 1_455
N(1) H(12) 2.748 2_666
N(2) H(5) 3.240 1_665
N(2) H(9) 3.131 2_766
N(2) H(10) 3.520 2_766
N(2) H(14) 2.835 1_665
N(2) H(15) 3.113 2_767
N(2) H(16) 3.191 1_565
N(3) H(18) 3.539 .
N(4) H(2) 3.370 2_766
N(4) H(17) 3.330 .
N(4) H(18) 3.568 .
N(4) H(4A) 3.21(3) 2_756
C(1) H(20) 3.132 2_767
C(4) H(13) 3.581 1_565
C(6) H(20) 3.286 2_767
C(7) H(10) 3.065 2_666
C(7) H(11) 3.198 1_455
C(8) H(15) 3.255 2_767
C(8) H(16) 3.592 1_565
C(9) H(18) 3.313 .
C(10) H(3) 3.000 2_767
C(10) H(20) 3.525 2_767
C(11) H(3) 3.029 2_767
C(11) H(19) 3.577 1_455
C(12) H(15) 3.595 .
C(12) H(16) 3.326 1_455
C(12) H(19) 3.112 1_455
C(13) H(9) 3.361 2_656
C(14) H(18) 3.224 .
C(15) H(7) 3.423 2_656
C(15) H(8) 2.941 2_656
C(15) H(9) 3.425 2_656
C(16) H(6) 3.449 2_656
C(16) H(8) 3.313 2_656
C(16) H(14) 3.589 2_656
C(17) H(6) 3.531 2_656
C(17) H(17) 3.147 .
C(17) H(18) 3.482 .
C(17) H(4A) 2.90(3) 2_756
C(18) H(1) 3.536 1_655
C(18) H(2) 3.010 2_766
C(19) H(2) 3.504 2_766
C(22) H(2) 3.313 1_545
C(22) H(9) 3.459 2_656
C(23) H(5) 3.439 1_655
C(24) H(4) 3.046 2_767
C(24) H(5) 3.542 1_655
H(1) Cl(1) 3.259 2_667
H(1) O(4) 2.486 1_455
H(1) C(18) 3.536 1_455
H(2) O(4) 3.057 2_766
H(2) O(6) 2.790 1_565
H(2) N(4) 3.370 2_766
H(2) C(18) 3.010 2_766
H(2) C(19) 3.504 2_766
H(2) C(22) 3.313 1_565
H(2) H(13) 3.561 1_565
H(3) Cl(1) 3.023 2_767
H(3) C(10) 3.000 2_767
H(3) C(11) 3.029 2_767
H(3) H(4) 2.876 2_767
H(3) H(20) 3.370 2_767
H(4) O(1) 2.953 2_767
H(4) C(24) 3.046 2_767
H(4) H(3) 2.876 2_767
H(4) H(18) 2.961 2_767
H(4) H(19) 2.836 2_767
H(4) H(20) 2.822 2_767
H(5) N(2) 3.240 1_445
H(5) C(23) 3.439 1_455
H(5) C(24) 3.542 1_455
H(5) H(13) 3.331 2_657
H(5) H(14) 3.559 .
H(5) H(15) 3.433 .
H(5) H(16) 2.604 1_455
H(5) H(19) 2.887 1_455
H(6) O(3) 2.576 2_656
H(6) O(4) 3.407 1_455
H(6) C(16) 3.449 2_656
H(6) C(17) 3.531 2_656
H(6) H(9) 2.538 2_656
H(6) H(4A) 3.342 1_455
H(7) O(3) 2.778 2_656
H(7) O(4) 2.850 1_455
H(7) O(6) 3.027 2_656
H(7) C(15) 3.423 2_656
H(7) H(7) 3.575 2_656
H(7) H(8) 2.678 2_656
H(7) H(9) 3.223 2_656
H(7) H(4A) 3.191 1_455
H(8) O(3) 3.561 2_656
H(8) O(6) 3.038 .
H(8) C(15) 2.941 2_656
H(8) C(16) 3.313 2_656
H(8) H(7) 2.678 2_656
H(8) H(8) 2.577 2_656
H(8) H(9) 2.734 2_656
H(8) H(17) 3.291 .
H(8) H(18) 3.402 .
H(9) O(6) 2.797 2_656
H(9) N(2) 3.131 2_766
H(9) C(13) 3.361 2_656
H(9) C(15) 3.425 2_656
H(9) C(22) 3.459 2_656
H(9) H(6) 2.538 2_656
H(9) H(7) 3.223 2_656
H(9) H(8) 2.734 2_656
H(9) H(14) 3.006 2_656
H(10) O(6) 3.089 2_656
H(10) N(1) 2.421 2_666
H(10) N(2) 3.520 2_766
H(10) C(7) 3.065 2_666
H(10) H(14) 3.246 2_656
H(11) Cl(1) 3.311 2_767
H(11) N(1) 2.596 1_655
H(11) C(7) 3.198 1_655
H(11) H(12) 3.529 2_766
H(12) N(1) 2.748 2_666
H(12) H(11) 3.529 2_766
H(13) Cl(1) 3.455 2_657
H(13) C(4) 3.581 1_545
H(13) H(2) 3.561 1_545
H(13) H(5) 3.331 2_657
H(13) H(16) 3.381 2_757
H(14) N(2) 2.835 1_445
H(14) C(16) 3.589 2_656
H(14) H(5) 3.559 .
H(14) H(9) 3.006 2_656
H(14) H(10) 3.246 2_656
H(15) N(2) 3.113 2_767
H(15) C(8) 3.255 2_767
H(15) C(12) 3.595 .
H(15) H(5) 3.433 .
H(16) N(2) 3.191 1_545
H(16) C(8) 3.592 1_545
H(16) C(12) 3.326 1_655
H(16) H(5) 2.604 1_655
H(16) H(13) 3.381 2_757
H(17) O(3) 3.101 .
H(17) N(4) 3.330 .
H(17) C(17) 3.147 .
H(17) H(8) 3.291 .
H(17) H(4A) 3.259 .
H(17) H(4A) 3.295 2_756
H(18) O(1) 3.233 .
H(18) O(2) 3.108 .
H(18) N(3) 3.539 .
H(18) N(4) 3.568 .
H(18) C(9) 3.313 .
H(18) C(14) 3.224 .
H(18) C(17) 3.482 .
H(18) H(4) 2.961 2_767
H(18) H(8) 3.402 .
H(19) C(11) 3.577 1_655
H(19) C(12) 3.112 1_655
H(19) H(4) 2.836 2_767
H(19) H(5) 2.887 1_655
H(20) O(1) 3.156 2_767
H(20) C(1) 3.132 2_767
H(20) C(6) 3.286 2_767
H(20) C(10) 3.525 2_767
H(20) H(3) 3.370 2_767
H(20) H(4) 2.822 2_767
H(4A) O(3) 1.99(3) 2_756
H(4A) N(4) 3.21(3) 2_756
H(4A) C(17) 2.90(3) 2_756
H(4A) H(6) 3.342 1_655
H(4A) H(7) 3.191 1_655
H(4A) H(17) 3.259 .
H(4A) H(17) 3.295 2_756
H(4A) H(4A) 2.72(4) 2_756

loop_
_geom_torsion_atom_site_label_1
_geom_torsion_atom_site_label_2
_geom_torsion_atom_site_label_3
_geom_torsion_atom_site_label_4
_geom_torsion
C(1) O(1) C(9) C(10) -111.2(3)
C(1) O(1) C(9) C(14) 74.5(4)
C(9) O(1) C(1) C(2) -3.1(4)
C(9) O(1) C(1) C(6) 176.4(2)
C(14) O(2) C(15) C(16) -178.6(2)
C(15) O(2) C(14) C(9) 173.2(3)
C(15) O(2) C(14) C(13) -7.1(5)
C(22) O(5) C(23) C(24) 139.8(12)
C(23) O(5) C(22) O(6) -14.3(15)
C(23) O(5) C(22) C(21) 169.2(10)
C(16) N(3) C(17) O(3) -0.3(4)
C(16) N(3) C(17) N(4) 178.8(3)
C(17) N(3) C(16) C(15) 83.5(3)
C(16) N(3) C(20) C(19) -180.0(3)
C(20) N(3) C(16) C(15) -95.6(3)
C(17) N(3) C(20) C(19) 1.0(5)
C(20) N(3) C(17) O(3) 178.7(3)
C(20) N(3) C(17) N(4) -2.2(5)
C(17) N(4) C(18) O(4) 179.9(3)
C(17) N(4) C(18) C(19) 0.0(5)
C(18) N(4) C(17) O(3) -179.2(3)
C(18) N(4) C(17) N(3) 1.7(5)
O(1) C(1) C(2) C(3) 178.3(2)
O(1) C(1) C(6) C(5) -179.0(3)
C(2) C(1) C(6) C(5) 0.5(5)
C(6) C(1) C(2) C(3) -1.1(4)
C(1) C(2) C(3) C(4) 0.8(5)
C(1) C(2) C(3) C(7) -179.2(3)
C(2) C(3) C(4) C(5) 0.1(4)
C(2) C(3) C(7) N(1) 117(21)
C(4) C(3) C(7) N(1) -63(22)
C(7) C(3) C(4) C(5) -179.8(3)
C(3) C(4) C(5) C(6) -0.8(5)
C(3) C(4) C(5) C(8) -179.0(3)
C(4) C(5) C(6) C(1) 0.5(5)
C(4) C(5) C(8) N(2) 34(13)
C(6) C(5) C(8) N(2) -144(13)
C(8) C(5) C(6) C(1) 178.7(3)
O(1) C(9) C(10) C(11) -174.2(3)
O(1) C(9) C(14) O(2) -5.5(5)
O(1) C(9) C(14) C(13) 174.8(3)
C(10) C(9) C(14) O(2) -179.6(3)
C(10) C(9) C(14) C(13) 0.6(5)
C(14) C(9) C(10) C(11) 0.0(5)
C(9) C(10) C(11) Cl(1) 178.3(3)
C(9) C(10) C(11) C(12) -0.2(5)
Cl(1) C(11) C(12) C(13) -178.8(3)
C(10) C(11) C(12) C(13) -0.4(7)
C(11) C(12) C(13) C(14) 1.1(7)
C(12) C(13) C(14) O(2) 179.1(3)
C(12) C(13) C(14) C(9) -1.2(6)
O(2) C(15) C(16) N(3) 55.9(3)
O(4) C(18) C(19) C(20) 178.8(4)
N(4) C(18) C(19) C(20) -1.4(5)
C(18) C(19) C(20) N(3) 0.9(6)
